data_7119465
loop_
_publ_author_name
'Hu, Fei-Long'
'Wang, Hui-Fang'
'Guo, Dong'
'Zhang, Hui'
'Lang, Jian-Ping'
'Beves, Jonathon E.'

_publ_section_title
;
 Controlled formation of chiral networks and their reversible chiroptical
 switching behaviour by UV/microwave irradiation
;
_journal_issue 51
_journal_name_full 'Chemical Communications'
_journal_page_first 7990
_journal_page_last 7993
_journal_paper_doi 10.1039/c6cc03256g
_journal_volume 52
_journal_year 2016
_chemical_formula_sum 'C36 H26 Cd N2 O4'
_chemical_formula_weight 662.99
_space_group_IT_number 96
_symmetry_cell_setting tetragonal
_symmetry_space_group_name_Hall 'P 4nw 2abw'
_symmetry_space_group_name_H-M 'P 43 21 2'
_atom_sites_solution_hydrogens geom
_atom_sites_solution_primary direct
_atom_sites_solution_secondary difmap
_audit_creation_method SHELXL-97
_audit_update_record
;
2015-10-05 deposited with the CCDC.
2016-05-27 downloaded from the CCDC.
;
_cell_angle_alpha 90.00
_cell_angle_beta 90.00
_cell_angle_gamma 90.00
_cell_formula_units_Z 8
_cell_length_a 14.5294(3)
_cell_length_b 14.5294(3)
_cell_length_c 29.1842(16)
_cell_measurement_reflns_used 9871
_cell_measurement_temperature 296(2)
_cell_measurement_theta_max 24.26
_cell_measurement_theta_min 2.42
_cell_volume 6160.9(4)
_computing_cell_refinement 'Bruker SMART'
_computing_data_collection 'Bruker SMART'
_computing_data_reduction 'Bruker SHELXTL'
_computing_molecular_graphics 'Bruker SHELXTL'
_computing_publication_material 'Bruker SHELXTL'
_computing_structure_refinement 'SHELXL-97 (Sheldrick, 1997)'
_computing_structure_solution 'SHELXS-97 (Sheldrick, 1990)'
_diffrn_ambient_temperature 296(2)
_diffrn_measured_fraction_theta_full 0.998
_diffrn_measured_fraction_theta_max 0.998
_diffrn_measurement_device_type 'CCD area detector'
_diffrn_measurement_method 'phi and omega scans'
_diffrn_radiation_monochromator graphite
_diffrn_radiation_source 'fine-focus sealed tube'
_diffrn_radiation_type MoK\a
_diffrn_radiation_wavelength 0.71073
_diffrn_reflns_av_R_equivalents 0.0634
_diffrn_reflns_av_sigmaI/netI 0.0376
_diffrn_reflns_limit_h_max 17
_diffrn_reflns_limit_h_min -16
_diffrn_reflns_limit_k_max 17
_diffrn_reflns_limit_k_min -14
_diffrn_reflns_limit_l_max 34
_diffrn_reflns_limit_l_min -33
_diffrn_reflns_number 44250
_diffrn_reflns_theta_full 25.01
_diffrn_reflns_theta_max 25.01
_diffrn_reflns_theta_min 2.42
_exptl_absorpt_coefficient_mu 0.750
_exptl_absorpt_correction_T_max 0.8644
_exptl_absorpt_correction_T_min 0.8523
_exptl_absorpt_correction_type multi-scan
_exptl_absorpt_process_details sadabs
_exptl_crystal_colour yellow
_exptl_crystal_density_diffrn 1.430
_exptl_crystal_density_method 'not measured'
_exptl_crystal_description block
_exptl_crystal_F_000 2688
_exptl_crystal_size_max 0.22
_exptl_crystal_size_mid 0.21
_exptl_crystal_size_min 0.20
_refine_diff_density_max 2.834
_refine_diff_density_min -2.445
_refine_diff_density_rms 0.148
_refine_ls_abs_structure_details 'Flack H D (1983), Acta Cryst. A39, 876-881'
_refine_ls_abs_structure_Flack 0.03(11)
_refine_ls_extinction_method none
_refine_ls_goodness_of_fit_ref 1.071
_refine_ls_hydrogen_treatment mixed
_refine_ls_matrix_type full
_refine_ls_number_parameters 425
_refine_ls_number_reflns 5435
_refine_ls_number_restraints 1
_refine_ls_restrained_S_all 1.072
_refine_ls_R_factor_all 0.1112
_refine_ls_R_factor_gt 0.0956
_refine_ls_shift/su_max 0.010
_refine_ls_shift/su_mean 0.000
_refine_ls_structure_factor_coef Fsqd
_refine_ls_weighting_details 'calc w=1/[\s^2^(Fo^2^)+(0.0608P)^2^+83.3544P] where P=(Fo^2^+2Fc^2^)/3'
_refine_ls_weighting_scheme calc
_refine_ls_wR_factor_gt 0.2184
_refine_ls_wR_factor_ref 0.2303
_reflns_number_gt 4663
_reflns_number_total 5435
_reflns_threshold_expression >2sigma(I)
_cod_data_source_file c6cc03256g2.cif
_cod_data_source_block 1414979
_cod_original_sg_symbol_H-M P4(3)2(1)2
_cod_database_code 7119465

loop_
_symmetry_equiv_pos_as_xyz
'x, y, z'
'-x, -y, z+1/2'
'-y+1/2, x+1/2, z+3/4'
'y+1/2, -x+1/2, z+1/4'
'-x+1/2, y+1/2, -z+3/4'
'x+1/2, -y+1/2, -z+1/4'
'y, x, -z'
'-y, -x, -z+1/2'

loop_
_atom_site_label
_atom_site_type_symbol
_atom_site_fract_x
_atom_site_fract_y
_atom_site_fract_z
_atom_site_U_iso_or_equiv
_atom_site_adp_type
_atom_site_occupancy
_atom_site_symmetry_multiplicity
_atom_site_calc_flag
_atom_site_refinement_flags
_atom_site_disorder_assembly
_atom_site_disorder_group
Cd1 Cd 0.07769(7) 0.17489(7) 0.05554(3) 0.0486(3) Uani 1 1 d . . .
N1 N 0.1956(8) 0.2823(8) 0.0534(4) 0.052(3) Uani 1 1 d . A .
N2 N -0.0250(8) 0.0570(9) 0.0611(4) 0.061(3) Uani 1 1 d . . .
O1 O 0.1855(7) 0.0649(7) 0.0278(3) 0.061(2) Uani 1 1 d . . .
O2 O 0.1336(11) 0.1670(10) 0.1417(5) 0.105(5) Uani 1 1 d . . .
O3 O 0.0270(9) 0.2579(10) 0.1162(4) 0.101(4) Uani 1 1 d . . .
O4 O -0.0306(8) 0.2696(9) 0.0125(4) 0.082(3) Uani 1 1 d . . .
C1 C 0.1765(16) 0.3696(11) 0.0498(7) 0.087(6) Uani 1 1 d . . .
H1 H 0.1152 0.3866 0.0461 0.12(8) Uiso 1 1 calc R . .
C2 C 0.2408(19) 0.4371(16) 0.0510(9) 0.119(9) Uani 1 1 d . A .
H2 H 0.2230 0.4979 0.0464 0.16(10) Uiso 1 1 calc R . .
C3 C 0.3318(18) 0.4171(15) 0.0588(6) 0.101(7) Uani 1 1 d . . .
C4 C 0.3504(12) 0.3296(17) 0.0636(7) 0.095(7) Uani 1 1 d . A .
H4 H 0.4111 0.3123 0.0691 0.12(7) Uiso 1 1 calc R . .
C5 C 0.2834(12) 0.2610(14) 0.0609(7) 0.083(6) Uani 1 1 d . . .
H5 H 0.3003 0.1996 0.0643 0.11(7) Uiso 1 1 calc R A .
C6 C 0.423(2) 0.4639(18) 0.0651(11) 0.059(6) Uani 0.509(19) 1 d PD A 1
C7 C 0.422(2) 0.5555(17) 0.0462(12) 0.063(7) Uani 0.509(19) 1 d PD A 1
C7' C 0.457(2) 0.513(2) 0.0637(13) 0.063(7) Uani 0.491(19) 1 d P A 2
C6' C 0.379(2) 0.511(2) 0.0561(13) 0.059(6) Uani 0.491(19) 1 d P A 2
C8 C 0.5136(15) 0.6041(14) 0.0558(8) 0.108(8) Uani 1 1 d . . .
C9 C 0.5019(15) 0.6854(18) 0.0334(9) 0.119(9) Uani 1 1 d . A .
H9 H 0.4475 0.6949 0.0173 0.10(6) Uiso 1 1 calc R . .
C10 C 0.5669(16) 0.7539(17) 0.0333(11) 0.129(10) Uani 1 1 d . . .
H10 H 0.5566 0.8076 0.0168 0.11(7) Uiso 1 1 calc R A .
C11 C 0.6470(13) 0.7434(13) 0.0577(7) 0.092(6) Uani 1 1 d . A .
C12 C 0.6594(17) 0.6635(17) 0.0793(9) 0.116(8) Uani 1 1 d . . .
H12 H 0.7145 0.6544 0.0949 0.12(8) Uiso 1 1 calc R A .
C13 C 0.5951(17) 0.5937(16) 0.0797(9) 0.118(9) Uani 1 1 d . A .
H13 H 0.6064 0.5399 0.0960 0.13(9) Uiso 1 1 calc R . .
C14 C 0.709(2) 0.823(3) 0.0585(10) 0.147(12) Uani 1 1 d . . .
H14 H 0.6819 0.8781 0.0493 0.15(14) Uiso 1 1 calc R A .
C15 C 0.7838(17) 0.829(2) 0.0684(8) 0.118(8) Uani 1 1 d . . .
H15 H 0.8115 0.7762 0.0800 0.08(6) Uiso 1 1 calc R . .
C16 C -0.1146(12) 0.0742(15) 0.0620(7) 0.081(5) Uani 1 1 d . . .
H16 H -0.1336 0.1354 0.0612 0.04(4) Uiso 1 1 calc R . .
C17 C -0.1821(14) 0.0062(17) 0.0640(6) 0.096(7) Uani 1 1 d . . .
H17 H -0.2442 0.0216 0.0648 0.06(4) Uiso 1 1 calc R . .
C18 C -0.1549(18) -0.0841(17) 0.0648(7) 0.107(8) Uani 1 1 d . . .
C19 C -0.0629(17) -0.1024(14) 0.0635(8) 0.107(8) Uani 1 1 d . . .
H19 H -0.0416 -0.1628 0.0641 0.12(8) Uiso 1 1 calc R . .
C20 C -0.0020(14) -0.0299(13) 0.0614(7) 0.081(6) Uani 1 1 d . . .
H20 H 0.0604 -0.0440 0.0601 0.08(6) Uiso 1 1 calc R . .
C21 C 0.0861(14) 0.2336(13) 0.1456(6) 0.079(5) Uani 1 1 d . . .
C22 C 0.0982(12) 0.2964(12) 0.1865(6) 0.069(4) Uani 1 1 d . . .
C23 C 0.0437(14) 0.3734(13) 0.1897(7) 0.082(5) Uani 1 1 d . . .
H23 H 0.0013 0.3859 0.1667 0.05(4) Uiso 1 1 calc R . .
C24 C 0.0510(15) 0.4316(15) 0.2260(7) 0.090(6) Uani 1 1 d . . .
H24 H 0.0136 0.4835 0.2271 0.09(6) Uiso 1 1 calc R . .
C25 C 0.1129(13) 0.4158(15) 0.2618(6) 0.080(5) Uani 1 1 d . . .
C26 C 0.1679(14) 0.3384(14) 0.2575(6) 0.084(5) Uani 1 1 d . . .
H26 H 0.2102 0.3254 0.2805 0.08(5) Uiso 1 1 calc R . .
C27 C 0.1623(14) 0.2800(12) 0.2202(6) 0.081(5) Uani 1 1 d . . .
H27 H 0.2016 0.2297 0.2180 0.07(5) Uiso 1 1 calc R . .
C28 C 0.0033(10) 0.2475(10) -0.0246(5) 0.059(3) Uani 1 1 d . . .
C29 C -0.0217(11) 0.2975(10) -0.0682(5) 0.064(4) Uani 1 1 d . . .
C30 C 0.0292(16) 0.2861(14) -0.1077(6) 0.095(6) Uani 1 1 d . . .
H30 H 0.0743 0.2407 -0.1089 0.12(8) Uiso 1 1 calc R . .
C31 C 0.0136(19) 0.3418(16) -0.1456(7) 0.112(8) Uani 1 1 d . . .
H31 H 0.0516 0.3357 -0.1711 0.18(12) Uiso 1 1 calc R . .
C32 C -0.0547(16) 0.4043(14) -0.1466(6) 0.093(6) Uani 1 1 d . . .
C33 C -0.1087(13) 0.4153(13) -0.1079(7) 0.090(6) Uani 1 1 d . . .
H33 H -0.1559 0.4585 -0.1078 0.10(6) Uiso 1 1 calc R . .
C34 C -0.0919(13) 0.3611(12) -0.0687(6) 0.080(5) Uani 1 1 d . . .
H34 H -0.1288 0.3683 -0.0429 0.04(3) Uiso 1 1 calc R . .
C35 C -0.0636(19) 0.4635(15) -0.1885(7) 0.109(8) Uani 1 1 d . . .
H35 H -0.0240 0.4487 -0.2125 0.14(9) Uiso 1 1 calc R . .
C36 C -0.1148(14) 0.5277(15) -0.1958(7) 0.088(6) Uani 1 1 d . . .
H36 H -0.1580 0.5425 -0.1735 0.06(4) Uiso 1 1 calc R . .
H7A H 0.338(11) 0.562(11) 0.050(5) 0.075 Uiso 1 1 d . . .
H6A H 0.495(11) 0.450(11) 0.070(5) 0.075 Uiso 1 1 d . . .

loop_
_atom_site_aniso_label
_atom_site_aniso_U_11
_atom_site_aniso_U_22
_atom_site_aniso_U_33
_atom_site_aniso_U_23
_atom_site_aniso_U_13
_atom_site_aniso_U_12
Cd1 0.0470(6) 0.0491(6) 0.0498(4) -0.0088(5) 0.0087(4) -0.0220(4)
N1 0.050(7) 0.046(6) 0.061(7) -0.010(6) 0.010(6) -0.026(5)
N2 0.056(8) 0.072(9) 0.053(7) -0.008(7) 0.005(6) -0.035(6)
O1 0.054(6) 0.060(6) 0.068(5) -0.015(5) 0.016(5) -0.002(5)
O2 0.133(12) 0.069(8) 0.111(11) 0.008(8) -0.034(9) -0.008(9)
O3 0.091(9) 0.126(11) 0.085(8) 0.030(8) -0.016(7) -0.029(8)
O4 0.083(8) 0.095(9) 0.069(7) -0.017(6) 0.005(6) 0.006(7)
C1 0.080(13) 0.056(10) 0.123(16) -0.014(11) 0.015(13) -0.022(9)
C2 0.15(2) 0.068(14) 0.14(2) -0.013(13) 0.036(18) -0.058(15)
C3 0.133(19) 0.090(14) 0.078(10) 0.020(11) -0.009(13) -0.084(14)
C4 0.055(11) 0.131(17) 0.099(14) 0.014(14) 0.010(9) -0.056(11)
C5 0.059(10) 0.082(13) 0.108(15) -0.001(12) 0.026(11) -0.019(9)
C6 0.053(16) 0.040(15) 0.085(15) -0.013(13) 0.017(14) -0.021(10)
C7 0.063(17) 0.042(16) 0.08(2) -0.011(12) -0.017(13) -0.029(13)
C7' 0.063(17) 0.042(16) 0.08(2) -0.011(12) -0.017(13) -0.029(13)
C6' 0.053(16) 0.040(15) 0.085(15) -0.013(13) 0.017(14) -0.021(10)
C8 0.107(16) 0.094(15) 0.124(16) 0.041(14) -0.049(15) -0.066(12)
C9 0.073(14) 0.12(2) 0.16(2) 0.024(17) 0.011(14) -0.046(13)
C10 0.096(17) 0.087(16) 0.20(3) 0.008(17) -0.002(18) -0.049(13)
C11 0.083(13) 0.074(12) 0.120(14) 0.028(12) -0.033(12) -0.057(10)
C12 0.094(17) 0.104(17) 0.15(2) 0.003(15) -0.011(15) -0.056(14)
C13 0.120(19) 0.082(15) 0.15(2) -0.006(15) -0.026(17) -0.059(14)
C14 0.088(16) 0.20(3) 0.16(2) 0.02(3) -0.013(18) -0.08(2)
C15 0.100(17) 0.13(2) 0.13(2) 0.004(17) -0.010(14) -0.035(17)
C16 0.072(11) 0.077(12) 0.094(13) -0.011(11) 0.010(10) -0.029(9)
C17 0.051(10) 0.15(2) 0.083(13) -0.016(13) 0.003(9) -0.042(12)
C18 0.12(2) 0.101(16) 0.094(13) 0.003(13) -0.008(13) -0.079(15)
C19 0.116(18) 0.064(13) 0.14(2) 0.007(12) -0.027(16) -0.046(12)
C20 0.082(13) 0.073(12) 0.088(13) -0.013(10) -0.013(10) -0.050(10)
C21 0.088(13) 0.072(11) 0.077(11) -0.003(9) -0.043(10) -0.015(10)
C22 0.070(10) 0.075(11) 0.062(10) 0.007(8) -0.008(8) -0.005(8)
C23 0.087(13) 0.087(12) 0.072(12) 0.002(11) 0.010(11) 0.010(11)
C24 0.103(15) 0.080(13) 0.087(13) 0.015(11) -0.009(11) 0.014(12)
C25 0.081(12) 0.100(14) 0.059(10) 0.028(10) -0.006(8) -0.001(11)
C26 0.084(12) 0.105(15) 0.062(10) 0.013(10) -0.001(10) 0.009(12)
C27 0.097(14) 0.070(11) 0.077(11) 0.004(9) -0.020(11) 0.013(10)
C28 0.051(9) 0.052(9) 0.073(9) -0.013(7) 0.024(7) -0.013(6)
C29 0.068(10) 0.056(9) 0.068(10) 0.000(7) 0.027(8) 0.002(7)
C30 0.134(18) 0.079(13) 0.073(11) -0.011(10) 0.018(12) 0.028(12)
C31 0.16(2) 0.104(17) 0.072(13) -0.013(12) 0.009(14) 0.041(16)
C32 0.125(17) 0.084(13) 0.071(11) -0.016(10) 0.024(11) 0.019(12)
C33 0.095(13) 0.072(11) 0.102(14) -0.014(11) 0.024(11) 0.036(11)
C34 0.084(13) 0.083(12) 0.071(10) -0.012(9) 0.017(10) 0.010(10)
C35 0.16(2) 0.092(14) 0.071(12) -0.007(11) 0.017(15) 0.049(16)
C36 0.085(13) 0.104(15) 0.075(12) -0.023(12) 0.001(11) 0.018(11)

loop_
_atom_type_symbol
_atom_type_description
_atom_type_scat_dispersion_real
_atom_type_scat_dispersion_imag
_atom_type_scat_source
C C 0.0033 0.0016 'International Tables Vol C Tables 4.2.6.8 and 6.1.1.4'
H H 0.0000 0.0000 'International Tables Vol C Tables 4.2.6.8 and 6.1.1.4'
N N 0.0061 0.0033 'International Tables Vol C Tables 4.2.6.8 and 6.1.1.4'
O O 0.0106 0.0060 'International Tables Vol C Tables 4.2.6.8 and 6.1.1.4'
Cd Cd -0.8075 1.2024 'International Tables Vol C Tables 4.2.6.8 and 6.1.1.4'

loop_
_geom_angle_atom_site_label_1
_geom_angle_atom_site_label_2
_geom_angle_atom_site_label_3
_geom_angle
_geom_angle_site_symmetry_1
_geom_angle_site_symmetry_3
O3 Cd1 N2 97.6(5) . .
O3 Cd1 N1 84.4(4) . .
N2 Cd1 N1 172.9(5) . .
O3 Cd1 O1 146.9(4) . .
N2 Cd1 O1 87.1(4) . .
N1 Cd1 O1 87.5(4) . .
O3 Cd1 O4 83.8(4) . .
N2 Cd1 O4 92.2(5) . .
N1 Cd1 O4 94.8(5) . .
O1 Cd1 O4 128.9(3) . .
O3 Cd1 O1 136.0(4) . 7
N2 Cd1 O1 94.0(4) . 7
N1 Cd1 O1 89.3(4) . 7
O1 Cd1 O1 75.8(4) . 7
O4 Cd1 O1 53.3(3) . 7
O3 Cd1 O2 51.7(5) . .
N2 Cd1 O2 95.8(4) . .
N1 Cd1 O2 80.1(4) . .
O1 Cd1 O2 95.3(4) . .
O4 Cd1 O2 135.4(4) . .
O1 Cd1 O2 166.4(4) 7 .
C1 N1 C5 116.4(14) . .
C1 N1 Cd1 120.0(12) . .
C5 N1 Cd1 123.2(11) . .
C20 N2 C16 115.7(14) . .
C20 N2 Cd1 124.1(11) . .
C16 N2 Cd1 120.1(13) . .
C28 O1 Cd1 164.3(9) 7 .
C28 O1 Cd1 91.4(8) 7 7
Cd1 O1 Cd1 104.2(4) . 7
C21 O2 Cd1 83.0(11) . .
C21 O3 Cd1 99.2(13) . .
C28 O4 Cd1 92.7(10) . .
N1 C1 C2 124(2) . .
C1 C2 C3 121(2) . .
C4 C3 C2 115.0(16) . .
C4 C3 C6 104(2) . .
C2 C3 C6 141(2) . .
C4 C3 C6' 141(3) . .
C2 C3 C6' 104(2) . .
C6 C3 C6' 37.6(16) . .
C3 C4 C5 123(2) . .
N1 C5 C4 120.8(19) . .
C7 C6 C3 111(3) . .
C6 C7 C8 110(3) . .
C6' C7' C8 121(4) . .
C7' C6' C3 117(4) . .
C9 C8 C13 116.4(18) . .
C9 C8 C7 102(2) . .
C13 C8 C7 142(2) . .
C9 C8 C7' 137(2) . .
C13 C8 C7' 106(2) . .
C7 C8 C7' 35.4(16) . .
C8 C9 C10 123(3) . .
C11 C10 C9 120(3) . .
C12 C11 C10 117.2(17) . .
C12 C11 C14 127(2) . .
C10 C11 C14 116(2) . .
C11 C12 C13 124(3) . .
C12 C13 C8 120(3) . .
C15 C14 C11 131(4) . .
C14 C15 C18 127(4) . 1_665
N2 C16 C17 124(2) . .
C18 C17 C16 118(2) . .
C19 C18 C17 118.0(16) . .
C19 C18 C15 114(2) . 1_445
C17 C18 C15 128(2) . 1_445
C18 C19 C20 119(2) . .
N2 C20 C19 125(2) . .
O2 C21 O3 123.7(18) . .
O2 C21 C22 119.8(16) . .
O3 C21 C22 116.5(18) . .
C23 C22 C27 118.9(18) . .
C23 C22 C21 118.5(17) . .
C27 C22 C21 122.6(17) . .
C24 C23 C22 121(2) . .
C23 C24 C25 122(2) . .
C26 C25 C24 116(2) . .
C26 C25 C36 120.8(16) . 2_565
C24 C25 C36 122.9(19) . 2_565
C27 C26 C25 122.3(19) . .
C22 C27 C26 119.8(18) . .
O4 C28 O1 122.1(15) . 7
O4 C28 C29 121.2(14) . .
O1 C28 C29 116.6(11) 7 .
C34 C29 C30 117.9(17) . .
C34 C29 C28 120.8(13) . .
C30 C29 C28 121.1(15) . .
C29 C30 C31 121(2) . .
C32 C31 C30 122(2) . .
C31 C32 C33 119(2) . .
C31 C32 C35 118.0(19) . .
C33 C32 C35 123.3(19) . .
C32 C33 C34 119.9(17) . .
C29 C34 C33 120.8(15) . .
C36 C35 C32 130(2) . .
C35 C36 C25 124(2) . 2_564

loop_
_geom_bond_atom_site_label_1
_geom_bond_atom_site_label_2
_geom_bond_distance
_geom_bond_site_symmetry_2
Cd1 O3 2.266(15) .
Cd1 N2 2.278(10) .
Cd1 N1 2.318(9) .
Cd1 O1 2.380(9) .
Cd1 O4 2.440(12) .
Cd1 O1 2.444(9) 7
Cd1 O2 2.644(14) .
N1 C1 1.30(2) .
N1 C5 1.33(2) .
N2 C20 1.31(2) .
N2 C16 1.33(2) .
O1 C28 1.272(17) 7
O1 Cd1 2.444(9) 7
O2 C21 1.19(2) .
O3 C21 1.263(19) .
O4 C28 1.231(16) .
C1 C2 1.35(2) .
C2 C3 1.37(3) .
C3 C4 1.31(3) .
C3 C6 1.50(4) .
C3 C6' 1.53(3) .
C4 C5 1.40(2) .
C6 C7 1.442(19) .
C7 C8 1.53(3) .
C7' C6' 1.15(4) .
C7' C8 1.57(3) .
C8 C9 1.36(3) .
C8 C13 1.38(3) .
C9 C10 1.37(2) .
C10 C11 1.37(3) .
C11 C12 1.33(3) .
C11 C14 1.47(3) .
C12 C13 1.38(2) .
C14 C15 1.13(3) .
C15 C18 1.55(3) 1_665
C16 C17 1.39(2) .
C17 C18 1.37(3) .
C18 C19 1.36(3) .
C18 C15 1.55(3) 1_445
C19 C20 1.38(2) .
C21 C22 1.51(2) .
C22 C23 1.37(2) .
C22 C27 1.38(2) .
C23 C24 1.36(3) .
C24 C25 1.40(2) .
C25 C26 1.38(2) .
C25 C36 1.49(3) 2_565
C26 C27 1.38(2) .
C28 O1 1.272(17) 7
C28 C29 1.51(2) .
C29 C34 1.38(2) .
C29 C30 1.38(2) .
C30 C31 1.39(3) .
C31 C32 1.35(3) .
C32 C33 1.38(2) .
C32 C35 1.50(3) .
C33 C34 1.41(2) .
C35 C36 1.21(3) .
C36 C25 1.49(3) 2_564
